data_4001355
loop_
_publ_author_name
'Schneider, Sven'
'Dzudza, Alma'
'Raudaschl-Sieber, Gabriele'
'Marks, Tobin J.'

_publ_section_title
;
 Copper(I)tert-Butylthiolato Clusters as Single-Source Precursors for
 High-Quality Chalcocite Thin Films:&#x00A0; Precursor Chemistry in
 Solution and the Solid State
;
_journal_issue 11
_journal_name_full 'Chemistry of Materials'
_journal_page_first 2768
_journal_paper_doi 10.1021/cm0700504
_journal_volume 19
_journal_year 2007
_chemical_formula_sum 'C40 H58 Cu6 O P4 S6'
_chemical_formula_weight 1292.66
_chemical_name_systematic
; 
 Tetrakistrimethylphosphinecopper(I)hexakis-tert-butylthiolatopentacuprate(I) 
;
_space_group_IT_number 14
_symmetry_space_group_name_Hall '-P 2ybc'
_symmetry_space_group_name_H-M 'P 1 21/c 1'
_atom_sites_solution_hydrogens geom
_atom_sites_solution_primary direct
_atom_sites_solution_secondary difmap
_audit_creation_method SHELXL-97
_cell_angle_alpha 90.00
_cell_angle_beta 94.346(4)
_cell_angle_gamma 90.00
_cell_formula_units_Z 4
_cell_length_a 18.353(4)
_cell_length_b 18.319(4)
_cell_length_c 20.182(5)
_cell_measurement_temperature 153(2)
_cell_measurement_theta_max 28.85
_cell_measurement_theta_min 1.11
_cell_volume 6766(3)
_computing_structure_refinement 'SHELXL-97 (Sheldrick, 1997)'
_computing_structure_solution 'SHELXS-97 (Sheldrick, 1990)'
_diffrn_ambient_temperature 153(2)
_diffrn_measured_fraction_theta_full 0.834
_diffrn_measured_fraction_theta_max 0.834
_diffrn_radiation_monochromator graphite
_diffrn_radiation_source 'fine-focus sealed tube'
_diffrn_radiation_type MoK\a
_diffrn_radiation_wavelength 0.71073
_diffrn_reflns_av_R_equivalents 0.0000
_diffrn_reflns_av_sigmaI/netI 0.0565
_diffrn_reflns_limit_h_max 23
_diffrn_reflns_limit_h_min -24
_diffrn_reflns_limit_k_max 24
_diffrn_reflns_limit_k_min 0
_diffrn_reflns_limit_l_max 26
_diffrn_reflns_limit_l_min 0
_diffrn_reflns_number 17362
_diffrn_reflns_theta_full 28.85
_diffrn_reflns_theta_max 28.85
_diffrn_reflns_theta_min 1.11
_exptl_absorpt_coefficient_mu 2.156
_exptl_crystal_colour yellow
_exptl_crystal_density_diffrn 1.269
_exptl_crystal_density_method 'not measured'
_exptl_crystal_description block
_exptl_crystal_F_000 2704
_exptl_crystal_size_max 0.22
_exptl_crystal_size_mid 0.14
_exptl_crystal_size_min 0.09
_refine_diff_density_max 1.511
_refine_diff_density_min -0.608
_refine_diff_density_rms 0.155
_refine_ls_extinction_method none
_refine_ls_goodness_of_fit_ref 1.024
_refine_ls_hydrogen_treatment mixed
_refine_ls_matrix_type full
_refine_ls_number_parameters 547
_refine_ls_number_reflns 17362
_refine_ls_number_restraints 32
_refine_ls_restrained_S_all 1.029
_refine_ls_R_factor_all 0.1205
_refine_ls_R_factor_gt 0.0756
_refine_ls_shift/su_max 0.001
_refine_ls_shift/su_mean 0.000
_refine_ls_structure_factor_coef Fsqd
_refine_ls_weighting_details 'calc w=1/[\s^2^(Fo^2^)+(0.1563P)^2^+0.0000P] where P=(Fo^2^+2Fc^2^)/3'
_refine_ls_weighting_scheme calc
_refine_ls_wR_factor_gt 0.2053
_refine_ls_wR_factor_ref 0.2351
_reflns_number_gt 11166
_reflns_number_total 17362
_reflns_threshold_expression >2sigma(I)
_cod_data_source_file cm0700504si20070107_061205.cif
_cod_data_source_block s25q1m5
_cod_original_formula_sum 'C20 H49 Cu3 O0.50 P2 S3'
_cod_database_code 4001355

loop_
_symmetry_equiv_pos_as_xyz
'x, y, z'
'-x, y+1/2, -z+1/2'
'-x, -y, -z'
'x, -y-1/2, z-1/2'

loop_
_atom_site_label
_atom_site_type_symbol
_atom_site_fract_x
_atom_site_fract_y
_atom_site_fract_z
_atom_site_U_iso_or_equiv
_atom_site_adp_type
_atom_site_occupancy
_atom_site_symmetry_multiplicity
_atom_site_calc_flag
_atom_site_refinement_flags
_atom_site_disorder_assembly
_atom_site_disorder_group
C1 C 0.211(2) 0.419(4) 0.085(2) 0.21(3) Uani 0.54(4) 1 d PD A 1
H1A H 0.2365 0.4161 0.0436 0.322 Uiso 0.54(4) 1 calc PR A 1
H1B H 0.1782 0.4613 0.0821 0.322 Uiso 0.54(4) 1 calc PR A 1
H1C H 0.1828 0.3744 0.0897 0.322 Uiso 0.54(4) 1 calc PR A 1
C2 C 0.356(2) 0.457(2) 0.1119(19) 0.18(2) Uani 0.54(4) 1 d PD A 1
H2A H 0.3411 0.4892 0.0748 0.267 Uiso 0.54(4) 1 calc PR A 1
H2B H 0.3801 0.4135 0.0951 0.267 Uiso 0.54(4) 1 calc PR A 1
H2C H 0.3904 0.4826 0.1434 0.267 Uiso 0.54(4) 1 calc PR A 1
C3 C 0.301(3) 0.3358(19) 0.178(4) 0.23(2) Uani 0.54(4) 1 d PD A 1
H3A H 0.2721 0.3016 0.1488 0.350 Uiso 0.54(4) 1 calc PR A 1
H3B H 0.2903 0.3277 0.2239 0.350 Uiso 0.54(4) 1 calc PR A 1
H3C H 0.3529 0.3281 0.1729 0.350 Uiso 0.54(4) 1 calc PR A 1
C1A C 0.192(2) 0.391(5) 0.118(3) 0.21(3) Uani 0.46(4) 1 d PD A 2
H1A1 H 0.1973 0.3381 0.1134 0.322 Uiso 0.46(4) 1 calc PR A 2
H1A2 H 0.1804 0.4125 0.0737 0.322 Uiso 0.46(4) 1 calc PR A 2
H1A3 H 0.1527 0.4020 0.1463 0.322 Uiso 0.46(4) 1 calc PR A 2
C2A C 0.314(4) 0.465(2) 0.0805(18) 0.18(2) Uani 0.46(4) 1 d PD A 2
H2A1 H 0.3667 0.4556 0.0827 0.267 Uiso 0.46(4) 1 calc PR A 2
H2A2 H 0.3057 0.5182 0.0781 0.267 Uiso 0.46(4) 1 calc PR A 2
H2A3 H 0.2904 0.4421 0.0408 0.267 Uiso 0.46(4) 1 calc PR A 2
C3A C 0.328(3) 0.346(3) 0.172(4) 0.23(2) Uani 0.46(4) 1 d PD A 2
H3A1 H 0.3252 0.3141 0.1330 0.350 Uiso 0.46(4) 1 calc PR A 2
H3A2 H 0.3083 0.3204 0.2094 0.350 Uiso 0.46(4) 1 calc PR A 2
H3A3 H 0.3796 0.3584 0.1841 0.350 Uiso 0.46(4) 1 calc PR A 2
C4 C 0.4348(5) 0.5744(6) 0.2437(6) 0.085(4) Uani 1 1 d . A .
H4A H 0.4759 0.5915 0.2736 0.128 Uiso 1 1 calc R . .
H4B H 0.4133 0.6159 0.2186 0.128 Uiso 1 1 calc R . .
H4C H 0.4524 0.5383 0.2129 0.128 Uiso 1 1 calc R . .
C5 C 0.4154(6) 0.4581(6) 0.3316(6) 0.094(4) Uani 1 1 d . A .
H5A H 0.4605 0.4762 0.3550 0.141 Uiso 1 1 calc R . .
H5B H 0.4274 0.4225 0.2979 0.141 Uiso 1 1 calc R . .
H5C H 0.3850 0.4347 0.3635 0.141 Uiso 1 1 calc R . .
C6 C 0.3660(6) 0.5922(7) 0.3636(6) 0.092(4) Uani 1 1 d . A .
H6A H 0.3274 0.5769 0.3916 0.138 Uiso 1 1 calc R . .
H6B H 0.3569 0.6426 0.3488 0.138 Uiso 1 1 calc R . .
H6C H 0.4135 0.5894 0.3892 0.138 Uiso 1 1 calc R . .
C7 C 0.2210(6) 0.3658(5) 0.3458(6) 0.087(4) Uani 1 1 d . A .
H7A H 0.1836 0.3427 0.3709 0.131 Uiso 1 1 calc R . .
H7B H 0.2646 0.3755 0.3756 0.131 Uiso 1 1 calc R . .
H7C H 0.2338 0.3333 0.3100 0.131 Uiso 1 1 calc R . .
C8 C 0.1680(7) 0.5042(7) 0.3841(6) 0.102(4) Uani 1 1 d . A .
H8A H 0.1338 0.5438 0.3716 0.152 Uiso 1 1 calc R . .
H8B H 0.2139 0.5248 0.4038 0.152 Uiso 1 1 calc R . .
H8C H 0.1466 0.4722 0.4164 0.152 Uiso 1 1 calc R . .
C9 C 0.0933(5) 0.4306(6) 0.2822(7) 0.097(4) Uani 1 1 d . A .
H9A H 0.0695 0.4055 0.3176 0.145 Uiso 1 1 calc R . .
H9B H 0.0928 0.3990 0.2430 0.145 Uiso 1 1 calc R . .
H9C H 0.0669 0.4759 0.2705 0.145 Uiso 1 1 calc R . .
C10 C 0.1901(5) 0.6815(4) 0.2581(5) 0.068(3) Uani 1 1 d . A .
H10A H 0.2377 0.6993 0.2767 0.102 Uiso 1 1 calc R . .
H10B H 0.1627 0.6618 0.2939 0.102 Uiso 1 1 calc R . .
H10C H 0.1626 0.7219 0.2364 0.102 Uiso 1 1 calc R . .
C11 C 0.1119(6) 0.6007(6) 0.1553(6) 0.084(3) Uani 1 1 d . A .
H11A H 0.0961 0.6480 0.1367 0.127 Uiso 1 1 calc R . .
H11B H 0.0778 0.5845 0.1873 0.127 Uiso 1 1 calc R . .
H11C H 0.1130 0.5647 0.1195 0.127 Uiso 1 1 calc R . .
C12 C 0.2529(6) 0.6595(5) 0.1335(5) 0.080(3) Uani 1 1 d . A .
H12A H 0.2320 0.7085 0.1271 0.120 Uiso 1 1 calc R . .
H12B H 0.2478 0.6327 0.0914 0.120 Uiso 1 1 calc R . .
H12C H 0.3048 0.6635 0.1486 0.120 Uiso 1 1 calc R . .
C13 C 0.3622(5) 0.3886(5) 0.5764(4) 0.053(2) Uani 1 1 d . . .
C14 C 0.3823(9) 0.4265(7) 0.5137(6) 0.125(6) Uani 1 1 d . . .
H14A H 0.3681 0.3957 0.4752 0.187 Uiso 1 1 calc R . .
H14B H 0.4351 0.4349 0.5162 0.187 Uiso 1 1 calc R . .
H14C H 0.3566 0.4733 0.5092 0.187 Uiso 1 1 calc R . .
C15 C 0.4142(5) 0.3254(5) 0.5913(7) 0.089(4) Uani 1 1 d . . .
H15A H 0.4038 0.2865 0.5585 0.133 Uiso 1 1 calc R . .
H15B H 0.4078 0.3065 0.6359 0.133 Uiso 1 1 calc R . .
H15C H 0.4647 0.3422 0.5890 0.133 Uiso 1 1 calc R . .
C16 C 0.2860(5) 0.3568(6) 0.5668(5) 0.068(3) Uani 1 1 d . . .
H16A H 0.2499 0.3963 0.5667 0.102 Uiso 1 1 calc R . .
H16B H 0.2782 0.3229 0.6032 0.102 Uiso 1 1 calc R . .
H16C H 0.2804 0.3307 0.5244 0.102 Uiso 1 1 calc R . .
C17 C 0.3481(5) 0.3414(4) 0.8659(4) 0.047(2) Uani 1 1 d . . .
C18 C 0.3840(5) 0.4146(5) 0.8697(6) 0.074(3) Uani 1 1 d . . .
H18A H 0.3474 0.4521 0.8770 0.111 Uiso 1 1 calc R . .
H18B H 0.4063 0.4245 0.8281 0.111 Uiso 1 1 calc R . .
H18C H 0.4218 0.4151 0.9067 0.111 Uiso 1 1 calc R . .
C19 C 0.4018(6) 0.2826(6) 0.8468(5) 0.084(3) Uani 1 1 d . . .
H19A H 0.4421 0.2790 0.8814 0.125 Uiso 1 1 calc R . .
H19B H 0.4212 0.2955 0.8044 0.125 Uiso 1 1 calc R . .
H19C H 0.3765 0.2355 0.8424 0.125 Uiso 1 1 calc R . .
C20 C 0.3168(7) 0.3218(6) 0.9314(5) 0.089(4) Uani 1 1 d . . .
H20A H 0.3565 0.3198 0.9667 0.133 Uiso 1 1 calc R . .
H20B H 0.2927 0.2741 0.9273 0.133 Uiso 1 1 calc R . .
H20C H 0.2812 0.3589 0.9423 0.133 Uiso 1 1 calc R . .
C21 C 0.0593(5) 0.3310(4) 0.7041(5) 0.061(2) Uani 1 1 d . . .
C22 C 0.1237(5) 0.3023(6) 0.6754(6) 0.091(4) Uani 1 1 d . . .
H22A H 0.1165 0.2504 0.6653 0.137 Uiso 1 1 calc R . .
H22B H 0.1664 0.3083 0.7071 0.137 Uiso 1 1 calc R . .
H22C H 0.1316 0.3290 0.6345 0.137 Uiso 1 1 calc R . .
C23 C 0.0398(7) 0.2807(5) 0.7616(6) 0.096(4) Uani 1 1 d . . .
H23A H 0.0260 0.2324 0.7439 0.143 Uiso 1 1 calc R . .
H23B H -0.0012 0.3017 0.7835 0.143 Uiso 1 1 calc R . .
H23C H 0.0822 0.2760 0.7939 0.143 Uiso 1 1 calc R . .
C24 C -0.0038(5) 0.3432(5) 0.6545(6) 0.074(3) Uani 1 1 d . . .
H24A H 0.0105 0.3770 0.6202 0.111 Uiso 1 1 calc R . .
H24B H -0.0446 0.3640 0.6768 0.111 Uiso 1 1 calc R . .
H24C H -0.0188 0.2965 0.6340 0.111 Uiso 1 1 calc R . .
C25 C 0.1301(6) 0.5812(5) 0.8898(6) 0.074(3) Uani 1 1 d . . .
C26 C 0.0827(9) 0.5341(7) 0.9276(9) 0.152(8) Uani 1 1 d . . .
H26A H 0.1129 0.4996 0.9546 0.229 Uiso 1 1 calc R . .
H26B H 0.0489 0.5071 0.8966 0.229 Uiso 1 1 calc R . .
H26C H 0.0547 0.5644 0.9566 0.229 Uiso 1 1 calc R . .
C27 C 0.1600(8) 0.6471(7) 0.9317(8) 0.156(8) Uani 1 1 d . . .
H27A H 0.1221 0.6847 0.9325 0.234 Uiso 1 1 calc R . .
H27B H 0.2028 0.6673 0.9119 0.234 Uiso 1 1 calc R . .
H27C H 0.1741 0.6310 0.9772 0.234 Uiso 1 1 calc R . .
C28 C 0.0900(6) 0.6055(7) 0.8245(6) 0.091(4) Uani 1 1 d . . .
H28A H 0.0781 0.5627 0.7966 0.137 Uiso 1 1 calc R . .
H28B H 0.1213 0.6387 0.8013 0.137 Uiso 1 1 calc R . .
H28C H 0.0448 0.6308 0.8338 0.137 Uiso 1 1 calc R . .
C29 C 0.3923(5) 0.6549(5) 0.7412(6) 0.074(3) Uani 1 1 d . . .
C30 C 0.4257(5) 0.5867(5) 0.7771(5) 0.071(3) Uani 1 1 d . . .
H30A H 0.4268 0.5462 0.7454 0.107 Uiso 1 1 calc R . .
H30B H 0.3959 0.5730 0.8134 0.107 Uiso 1 1 calc R . .
H30C H 0.4756 0.5977 0.7952 0.107 Uiso 1 1 calc R . .
C31 C 0.3900(6) 0.7174(5) 0.7941(7) 0.117(6) Uani 1 1 d . . .
H31A H 0.4394 0.7263 0.8145 0.176 Uiso 1 1 calc R . .
H31B H 0.3580 0.7029 0.8286 0.176 Uiso 1 1 calc R . .
H31C H 0.3710 0.7622 0.7725 0.176 Uiso 1 1 calc R . .
C32 C 0.4318(6) 0.6754(6) 0.6825(7) 0.110(5) Uani 1 1 d . . .
H32A H 0.4835 0.6836 0.6963 0.165 Uiso 1 1 calc R . .
H32B H 0.4107 0.7203 0.6628 0.165 Uiso 1 1 calc R . .
H32C H 0.4274 0.6360 0.6497 0.165 Uiso 1 1 calc R . .
C33 C 0.1212(5) 0.6095(5) 0.5705(5) 0.056(2) Uani 1 1 d . . .
C34 C 0.1082(5) 0.6436(5) 0.6355(5) 0.069(3) Uani 1 1 d . . .
H34A H 0.1539 0.6444 0.6639 0.104 Uiso 1 1 calc R . .
H34B H 0.0715 0.6152 0.6572 0.104 Uiso 1 1 calc R . .
H34C H 0.0905 0.6936 0.6282 0.104 Uiso 1 1 calc R . .
C35 C 0.1634(7) 0.6604(6) 0.5310(6) 0.095(4) Uani 1 1 d . . .
H35A H 0.1461 0.7104 0.5371 0.142 Uiso 1 1 calc R . .
H35B H 0.1566 0.6472 0.4839 0.142 Uiso 1 1 calc R . .
H35C H 0.2153 0.6573 0.5460 0.142 Uiso 1 1 calc R . .
C36 C 0.0497(6) 0.5877(6) 0.5333(6) 0.088(4) Uani 1 1 d . . .
H36A H 0.0178 0.6306 0.5277 0.132 Uiso 1 1 calc R . .
H36B H 0.0257 0.5502 0.5586 0.132 Uiso 1 1 calc R . .
H36C H 0.0593 0.5683 0.4896 0.132 Uiso 1 1 calc R . .
O1 O 0.1521(10) 0.2273(11) 0.4662(10) 0.138(7) Uiso 0.50 1 d PD . .
C40 C 0.1023(13) 0.1737(14) 0.4373(13) 0.134(11) Uiso 0.50 1 d PD . .
H40A H 0.1306 0.1284 0.4316 0.160 Uiso 0.50 1 calc PR . .
H40B H 0.0855 0.1910 0.3923 0.160 Uiso 0.50 1 calc PR . .
C41 C 0.0363(11) 0.1531(11) 0.4712(11) 0.082(6) Uiso 0.50 1 d PD . .
H41A H -0.0084 0.1492 0.4407 0.099 Uiso 0.50 1 calc PR . .
H41B H 0.0430 0.1086 0.4989 0.099 Uiso 0.50 1 calc PR . .
C42 C 0.0399(11) 0.2191(10) 0.5090(10) 0.079(6) Uiso 0.50 1 d PD . .
H42A H 0.0598 0.2103 0.5553 0.095 Uiso 0.50 1 calc PR . .
H42B H -0.0087 0.2424 0.5095 0.095 Uiso 0.50 1 calc PR . .
C43 C 0.0917(12) 0.2651(12) 0.4712(13) 0.115(9) Uiso 0.50 1 d PD . .
H43A H 0.0689 0.2770 0.4265 0.138 Uiso 0.50 1 calc PR . .
H43B H 0.1029 0.3114 0.4953 0.138 Uiso 0.50 1 calc PR . .
O2 O 0.5563(15) 0.0938(12) 0.5252(14) 0.189(11) Uiso 0.50 1 d PD . .
C50 C 0.6131(16) 0.1292(15) 0.4950(17) 0.155(13) Uiso 0.50 1 d PD . .
H50A H 0.6000 0.1246 0.4466 0.186 Uiso 0.50 1 calc PR . .
H50B H 0.6564 0.0974 0.5044 0.186 Uiso 0.50 1 calc PR . .
C51 C 0.6411(13) 0.2037(15) 0.5039(17) 0.156(13) Uiso 0.50 1 d PD . .
H51A H 0.6720 0.2111 0.5457 0.187 Uiso 0.50 1 calc PR . .
H51B H 0.6653 0.2228 0.4653 0.187 Uiso 0.50 1 calc PR . .
C52 C 0.5690(12) 0.2275(11) 0.5068(12) 0.090(7) Uiso 0.50 1 d PD . .
H52A H 0.5490 0.2457 0.4629 0.108 Uiso 0.50 1 calc PR . .
H52B H 0.5661 0.2670 0.5399 0.108 Uiso 0.50 1 calc PR . .
C53 C 0.5275(12) 0.1601(11) 0.5272(12) 0.096(8) Uiso 0.50 1 d PD . .
H53A H 0.5147 0.1682 0.5734 0.115 Uiso 0.50 1 calc PR . .
H53B H 0.4809 0.1588 0.4990 0.115 Uiso 0.50 1 calc PR . .
Cu1 Cu 0.25667(5) 0.50613(5) 0.23818(5) 0.0393(2) Uani 1 1 d . A .
Cu2 Cu 0.19026(5) 0.43086(5) 0.80282(5) 0.0424(2) Uani 1 1 d . . .
Cu3 Cu 0.13991(6) 0.47602(5) 0.67097(6) 0.0489(3) Uani 1 1 d . . .
Cu4 Cu 0.28003(5) 0.53639(5) 0.64816(5) 0.0446(3) Uani 1 1 d . . .
Cu5 Cu 0.31155(5) 0.40538(5) 0.72153(5) 0.0443(3) Uani 1 1 d . . .
Cu6 Cu 0.25267(6) 0.57057(6) 0.78562(6) 0.0529(3) Uani 1 1 d . . .
P1 P 0.2763(2) 0.42913(15) 0.15374(16) 0.0856(10) Uani 1 1 d D . .
P2 P 0.36628(13) 0.53303(13) 0.29223(14) 0.0572(6) Uani 1 1 d . . .
P3 P 0.18578(12) 0.45167(12) 0.31042(13) 0.0539(6) Uani 1 1 d . . .
P4 P 0.20362(13) 0.60970(12) 0.19732(13) 0.0537(6) Uani 1 1 d . . .
S1 S 0.08076(11) 0.42144(10) 0.74555(12) 0.0479(5) Uani 1 1 d . . .
S2 S 0.17646(13) 0.52420(11) 0.58199(11) 0.0494(5) Uani 1 1 d . . .
S3 S 0.37112(11) 0.45455(11) 0.64459(11) 0.0454(5) Uani 1 1 d . . .
S4 S 0.27122(11) 0.33939(10) 0.79946(10) 0.0415(4) Uani 1 1 d . . .
S5 S 0.29661(11) 0.63753(11) 0.71076(12) 0.0523(6) Uani 1 1 d . . .
S6 S 0.21228(13) 0.52463(12) 0.87424(11) 0.0548(6) Uani 1 1 d . . .

loop_
_atom_site_aniso_label
_atom_site_aniso_U_11
_atom_site_aniso_U_22
_atom_site_aniso_U_33
_atom_site_aniso_U_23
_atom_site_aniso_U_13
_atom_site_aniso_U_12
C1 0.20(3) 0.29(6) 0.14(4) -0.15(4) -0.04(3) 0.01(3)
C2 0.40(6) 0.104(15) 0.05(2) -0.03(2) 0.12(3) -0.03(3)
C3 0.45(5) 0.035(12) 0.25(2) -0.034(13) 0.29(4) -0.02(2)
C1A 0.20(3) 0.29(6) 0.14(4) -0.15(4) -0.04(3) 0.01(3)
C2A 0.40(6) 0.104(15) 0.05(2) -0.03(2) 0.12(3) -0.03(3)
C3A 0.45(5) 0.035(12) 0.25(2) -0.034(13) 0.29(4) -0.02(2)
C4 0.054(6) 0.067(7) 0.133(11) 0.036(7) -0.001(6) -0.009(5)
C5 0.058(7) 0.104(9) 0.118(10) 0.051(8) -0.008(7) 0.007(6)
C6 0.078(8) 0.110(10) 0.085(8) -0.040(7) -0.017(6) -0.025(7)
C7 0.083(8) 0.061(7) 0.121(10) 0.041(7) 0.026(7) 0.010(6)
C8 0.116(11) 0.124(11) 0.072(8) -0.001(7) 0.054(8) -0.002(9)
C9 0.047(6) 0.079(8) 0.163(13) 0.016(8) -0.002(7) -0.012(5)
C10 0.063(6) 0.032(5) 0.111(8) 0.003(5) 0.017(6) 0.007(4)
C11 0.071(7) 0.084(8) 0.095(8) 0.018(7) -0.017(6) 0.011(6)
C12 0.097(8) 0.054(6) 0.090(8) 0.025(6) 0.016(7) 0.001(6)
C13 0.056(5) 0.049(5) 0.052(5) -0.013(4) 0.004(4) -0.005(4)
C14 0.207(18) 0.095(10) 0.079(9) 0.002(7) 0.063(11) -0.046(11)
C15 0.049(6) 0.066(7) 0.153(12) -0.036(7) 0.012(7) 0.004(5)
C16 0.042(5) 0.079(7) 0.082(7) -0.023(6) -0.002(5) -0.001(5)
C17 0.056(5) 0.037(4) 0.045(5) 0.000(4) -0.009(4) 0.013(4)
C18 0.064(6) 0.052(6) 0.100(8) -0.003(6) -0.039(6) 0.004(5)
C19 0.072(7) 0.069(7) 0.104(9) -0.015(6) -0.030(6) 0.039(6)
C20 0.125(10) 0.095(9) 0.046(6) 0.007(6) 0.007(6) -0.009(8)
C21 0.047(5) 0.034(4) 0.099(7) -0.001(5) -0.007(5) -0.007(4)
C22 0.049(6) 0.081(8) 0.140(11) -0.065(8) -0.010(6) 0.003(5)
C23 0.112(9) 0.049(6) 0.121(10) 0.030(6) -0.022(8) -0.032(6)
C24 0.054(6) 0.056(6) 0.111(9) -0.004(6) 0.003(6) -0.011(5)
C25 0.086(8) 0.057(6) 0.080(7) -0.022(5) 0.013(6) 0.028(5)
C26 0.161(15) 0.095(11) 0.220(19) 0.016(11) 0.140(15) 0.052(10)
C27 0.141(13) 0.113(11) 0.203(17) -0.126(12) -0.064(12) 0.058(10)
C28 0.076(7) 0.091(9) 0.104(9) -0.021(7) -0.016(6) 0.053(7)
C29 0.032(5) 0.036(5) 0.148(11) -0.012(6) -0.024(6) -0.001(4)
C30 0.059(6) 0.041(5) 0.109(9) -0.003(5) -0.022(6) -0.004(4)
C31 0.064(7) 0.048(6) 0.229(17) -0.045(9) -0.059(9) 0.004(5)
C32 0.067(7) 0.100(9) 0.161(13) 0.077(10) 0.001(8) -0.013(6)
C33 0.043(5) 0.046(5) 0.075(6) 0.003(5) -0.017(4) 0.012(4)
C34 0.067(6) 0.046(5) 0.090(8) -0.010(5) -0.022(5) 0.028(5)
C35 0.139(11) 0.056(7) 0.087(8) 0.020(6) -0.006(8) 0.019(7)
C36 0.086(8) 0.074(7) 0.096(8) -0.036(6) -0.049(6) 0.027(6)
Cu1 0.0391(5) 0.0284(5) 0.0502(6) -0.0018(4) 0.0021(4) -0.0020(4)
Cu2 0.0446(5) 0.0309(5) 0.0517(6) 0.0028(4) 0.0042(5) 0.0087(4)
Cu3 0.0509(6) 0.0318(5) 0.0633(7) 0.0003(5) 0.0002(5) -0.0002(4)
Cu4 0.0443(6) 0.0336(5) 0.0553(6) 0.0049(4) 0.0003(5) -0.0011(4)
Cu5 0.0467(6) 0.0398(5) 0.0460(6) -0.0016(4) 0.0004(5) 0.0001(4)
Cu6 0.0485(6) 0.0397(6) 0.0694(7) -0.0045(5) -0.0038(5) 0.0036(4)
P1 0.136(3) 0.0473(15) 0.0755(19) -0.0246(14) 0.024(2) -0.0083(17)
P2 0.0396(12) 0.0537(14) 0.0772(17) 0.0085(12) -0.0021(12) -0.0056(10)
P3 0.0438(12) 0.0443(12) 0.0751(16) 0.0138(12) 0.0137(12) -0.0011(10)
P4 0.0471(13) 0.0404(12) 0.0731(16) 0.0132(11) 0.0017(11) 0.0028(10)
S1 0.0402(11) 0.0326(10) 0.0710(14) 0.0019(10) 0.0055(10) 0.0054(8)
S2 0.0544(13) 0.0372(11) 0.0551(13) 0.0017(9) -0.0050(10) 0.0007(9)
S3 0.0427(11) 0.0396(11) 0.0543(12) -0.0035(9) 0.0054(9) -0.0026(9)
S4 0.0479(11) 0.0287(9) 0.0473(11) 0.0017(8) -0.0009(9) 0.0077(8)
S5 0.0460(12) 0.0312(10) 0.0783(16) 0.0002(10) -0.0056(11) -0.0012(9)
S6 0.0635(15) 0.0452(12) 0.0545(13) -0.0075(10) -0.0038(11) 0.0179(10)

loop_
_atom_type_symbol
_atom_type_description
_atom_type_scat_dispersion_real
_atom_type_scat_dispersion_imag
_atom_type_scat_source
C C 0.0033 0.0016 'International Tables Vol C Tables 4.2.6.8 and 6.1.1.4'
H H 0.0000 0.0000 'International Tables Vol C Tables 4.2.6.8 and 6.1.1.4'
P P 0.1023 0.0942 'International Tables Vol C Tables 4.2.6.8 and 6.1.1.4'
S S 0.1246 0.1234 'International Tables Vol C Tables 4.2.6.8 and 6.1.1.4'
Cu Cu 0.3201 1.2651 'International Tables Vol C Tables 4.2.6.8 and 6.1.1.4'
O O 0.0106 0.0060 'International Tables Vol C Tables 4.2.6.8 and 6.1.1.4'

loop_
_geom_angle_atom_site_label_1
_geom_angle_atom_site_label_2
_geom_angle_atom_site_label_3
_geom_angle
C14 C13 C16 110.5(10)
C14 C13 C15 109.0(10)
C16 C13 C15 107.0(8)
C14 C13 S3 108.2(7)
C16 C13 S3 112.3(6)
C15 C13 S3 109.6(7)
C18 C17 C20 111.0(8)
C18 C17 C19 110.8(8)
C20 C17 C19 110.2(8)
C18 C17 S4 111.1(6)
C20 C17 S4 107.7(7)
C19 C17 S4 105.8(6)
C22 C21 C24 113.6(9)
C22 C21 C23 109.0(9)
C24 C21 C23 112.4(8)
C22 C21 S1 110.2(6)
C24 C21 S1 107.0(6)
C23 C21 S1 104.1(7)
C26 C25 C28 110.6(12)
C26 C25 C27 111.8(12)
C28 C25 C27 111.7(10)
C26 C25 S6 106.1(8)
C28 C25 S6 111.0(7)
C27 C25 S6 105.4(8)
C32 C29 C30 112.2(9)
C32 C29 C31 113.5(9)
C30 C29 C31 107.5(10)
C32 C29 S5 106.8(8)
C30 C29 S5 110.5(6)
C31 C29 S5 106.1(6)
C35 C33 C34 109.6(8)
C35 C33 C36 111.6(9)
C34 C33 C36 110.8(8)
C35 C33 S2 107.0(7)
C34 C33 S2 111.3(6)
C36 C33 S2 106.4(6)
C43 O1 C40 83.0(18)
O1 C40 C41 120.3(19)
C42 C41 C40 91.4(15)
C41 C42 C43 102.0(16)
O1 C43 C42 108.0(17)
C53 O2 C50 84.4(18)
O2 C50 C51 130(2)
C52 C51 C50 88.4(18)
C51 C52 C53 104.6(17)
O2 C53 C52 121.7(18)
P3 Cu1 P4 110.67(9)
P3 Cu1 P1 110.08(11)
P4 Cu1 P1 109.72(12)
P3 Cu1 P2 108.59(10)
P4 Cu1 P2 109.57(10)
P1 Cu1 P2 108.16(13)
S4 Cu2 S1 119.70(8)
S4 Cu2 S6 120.02(9)
S1 Cu2 S6 119.75(9)
S4 Cu2 Cu6 113.31(7)
S1 Cu2 Cu6 111.10(6)
S6 Cu2 Cu6 48.51(7)
S4 Cu2 Cu3 110.76(7)
S1 Cu2 Cu3 48.18(6)
S6 Cu2 Cu3 113.68(7)
Cu6 Cu2 Cu3 74.40(4)
S4 Cu2 Cu5 47.52(6)
S1 Cu2 Cu5 113.03(7)
S6 Cu2 Cu5 112.04(8)
Cu6 Cu2 Cu5 75.03(4)
Cu3 Cu2 Cu5 74.29(4)
S2 Cu3 S1 166.66(10)
S2 Cu3 Cu4 50.83(7)
S1 Cu3 Cu4 142.39(8)
S2 Cu3 Cu2 142.39(8)
S1 Cu3 Cu2 50.66(7)
Cu4 Cu3 Cu2 91.74(4)
S2 Cu4 S5 119.15(9)
S2 Cu4 S3 120.74(9)
S5 Cu4 S3 119.82(9)
S2 Cu4 Cu5 110.68(7)
S5 Cu4 Cu5 112.79(7)
S3 Cu4 Cu5 48.33(6)
S2 Cu4 Cu3 47.90(7)
S5 Cu4 Cu3 108.19(7)
S3 Cu4 Cu3 115.18(7)
Cu5 Cu4 Cu3 75.03(4)
S2 Cu4 Cu6 112.72(7)
S5 Cu4 Cu6 46.90(7)
S3 Cu4 Cu6 110.76(7)
Cu5 Cu4 Cu6 74.38(4)
Cu3 Cu4 Cu6 73.13(4)
S4 Cu5 S3 167.56(9)
S4 Cu5 Cu4 141.37(7)
S3 Cu5 Cu4 51.04(6)
S4 Cu5 Cu2 50.06(6)
S3 Cu5 Cu2 142.23(7)
Cu4 Cu5 Cu2 91.38(4)
S5 Cu6 S6 167.30(10)
S5 Cu6 Cu2 141.02(8)
S6 Cu6 Cu2 51.64(7)
S5 Cu6 Cu4 49.84(7)
S6 Cu6 Cu4 142.86(8)
Cu2 Cu6 Cu4 91.31(4)
C1 P1 C1A 30(3)
C1 P1 C2A 71(2)
C1A P1 C2A 100.5(16)
C1 P1 C2 100.5(14)
C1A P1 C2 128.2(19)
C2A P1 C2 31(2)
C1 P1 C3 104.3(18)
C1A P1 C3 86(5)
C2A P1 C3 117(3)
C2 P1 C3 101.1(15)
C1 P1 C3A 113(5)
C1A P1 C3A 100.4(19)
C2A P1 C3A 104.3(18)
C2 P1 C3A 84(2)
C3 P1 C3A 18(3)
C1 P1 Cu1 121(2)
C1A P1 Cu1 111(2)
C2A P1 Cu1 118.7(15)
C2 P1 Cu1 110.8(11)
C3 P1 Cu1 116(2)
C3A P1 Cu1 119(3)
C5 P2 C6 97.9(6)
C5 P2 C4 102.3(5)
C6 P2 C4 102.9(5)
C5 P2 Cu1 116.4(4)
C6 P2 Cu1 117.3(4)
C4 P2 Cu1 117.2(4)
C9 P3 C8 98.6(6)
C9 P3 C7 103.8(5)
C8 P3 C7 102.5(6)
C9 P3 Cu1 117.9(5)
C8 P3 Cu1 116.2(4)
C7 P3 Cu1 115.4(4)
C10 P4 C11 102.1(5)
C10 P4 C12 102.0(5)
C11 P4 C12 101.6(5)
C10 P4 Cu1 115.8(3)
C11 P4 Cu1 116.6(4)
C12 P4 Cu1 116.4(3)
C21 S1 Cu3 101.3(3)
C21 S1 Cu2 116.4(3)
Cu3 S1 Cu2 81.16(8)
C33 S2 Cu3 104.3(3)
C33 S2 Cu4 114.6(3)
Cu3 S2 Cu4 81.27(9)
C13 S3 Cu5 104.1(3)
C13 S3 Cu4 116.1(3)
Cu5 S3 Cu4 80.63(8)
C17 S4 Cu5 103.3(3)
C17 S4 Cu2 115.4(3)
Cu5 S4 Cu2 82.43(7)
C29 S5 Cu6 105.3(4)
C29 S5 Cu4 114.5(3)
Cu6 S5 Cu4 83.27(8)
C25 S6 Cu6 104.8(4)
C25 S6 Cu2 114.8(4)
Cu6 S6 Cu2 79.85(9)

loop_
_geom_bond_atom_site_label_1
_geom_bond_atom_site_label_2
_geom_bond_distance
C1 P1 1.778(17)
C2 P1 1.818(17)
C3 P1 1.822(17)
C1A P1 1.798(18)
C2A P1 1.807(16)
C3A P1 1.823(18)
C4 P2 1.818(10)
C5 P2 1.794(10)
C6 P2 1.803(10)
C7 P3 1.825(10)
C8 P3 1.821(11)
C9 P3 1.792(10)
C10 P4 1.829(9)
C11 P4 1.833(10)
C12 P4 1.867(10)
C13 C14 1.512(13)
C13 C16 1.514(12)
C13 C15 1.518(13)
C13 S3 1.829(8)
C17 C18 1.494(12)
C17 C20 1.524(13)
C17 C19 1.528(11)
C17 S4 1.871(8)
C21 C22 1.453(12)
C21 C24 1.489(13)
C21 C23 1.544(14)
C21 S1 1.884(9)
C25 C26 1.477(16)
C25 C28 1.526(15)
C25 C27 1.550(14)
C25 S6 1.876(10)
C29 C32 1.483(16)
C29 C30 1.547(12)
C29 C31 1.569(15)
C29 S5 1.845(8)
C33 C35 1.481(14)
C33 C34 1.488(13)
C33 C36 1.515(12)
C33 S2 1.868(8)
O1 C43 1.317(14)
O1 C40 1.435(15)
C40 C41 1.484(15)
C41 C42 1.429(14)
C42 C43 1.518(14)
O2 C53 1.326(14)
O2 C50 1.405(15)
C50 C51 1.465(15)
C51 C52 1.398(15)
C52 C53 1.524(14)
Cu1 P3 2.259(2)
Cu1 P4 2.260(2)
Cu1 P1 2.262(3)
Cu1 P2 2.269(3)
Cu2 S4 2.244(2)
Cu2 S1 2.248(2)
Cu2 S6 2.259(2)
Cu2 Cu6 2.8361(15)
Cu2 Cu3 2.8717(16)
Cu2 Cu5 2.9013(15)
Cu3 S2 2.153(3)
Cu3 S1 2.166(2)
Cu3 Cu4 2.8684(15)
Cu4 S2 2.250(2)
Cu4 S5 2.250(2)
Cu4 S3 2.251(2)
Cu4 Cu5 2.8561(14)
Cu4 Cu6 2.9242(16)
Cu5 S4 2.158(2)
Cu5 S3 2.162(2)
Cu6 S5 2.150(3)
Cu6 S6 2.158(3)
